data_7238482
loop_
_publ_author_name
'L\'opez, Concepci\'on'
'Gonz\'alez, Asensio'
'Bosque, Ramon'
'Basu, Pradipta K.'
'Font-Bard\'ia, Merc\`e'
'Calvet, Teresa'

_publ_section_title
;
 Platinum(ii) and palladium(ii) complexes derived from
 1-ferrocenylmethyl-3,5-diphenylpyrazole. Coordination, cyclometallation
 or transannulation?
;
_journal_issue 5
_journal_name_full 'RSC Advances'
_journal_page_first 1986
_journal_paper_doi 10.1039/c1ra01080h
_journal_volume 2
_journal_year 2012
_chemical_formula_moiety 'C44 H36 Cl Fe N2 P Pd, C H2 Cl2'
_chemical_formula_sum 'C45 H38 Cl3 Fe N2 P Pd'
_chemical_formula_weight 906.34
_space_group_IT_number 2
_space_group_name_Hall '-P 1'
_space_group_name_H-M_alt 'P -1'
_symmetry_cell_setting triclinic
_symmetry_space_group_name_H-M 'P -1'
_atom_sites_solution_hydrogens geom
_atom_sites_solution_primary direct
_atom_sites_solution_secondary difmap
_audit_creation_method SHELXL-97
_cell_angle_alpha 76.47(3)
_cell_angle_beta 82.46(3)
_cell_angle_gamma 69.94(3)
_cell_formula_units_Z 2
_cell_length_a 9.817(6)
_cell_length_b 11.219(5)
_cell_length_c 19.794(9)
_cell_measurement_reflns_used 217
_cell_measurement_temperature 293(2)
_cell_measurement_theta_max 31
_cell_measurement_theta_min 3
_cell_volume 1987.9(18)
_computing_cell_refinement AUTOMAR
_computing_data_collection MARXDS
_computing_data_reduction MARSCALE
_computing_molecular_graphics 'ORTEP (Brueggermann and Smith, 1990)'
_computing_publication_material 'PLATON (Spek, 1990)'
_computing_structure_refinement 'SHELXL-97 (Sheldrick, 1997)'
_computing_structure_solution 'SHELXS-97 (Sheldrick, 1997)'
_diffrn_ambient_temperature 293(2)
_diffrn_measured_fraction_theta_full 0.925
_diffrn_measured_fraction_theta_max 0.697
_diffrn_measurement_device_type 'MAR345 with image plate detector'
_diffrn_measurement_method 'phi scan'
_diffrn_radiation_monochromator graphite
_diffrn_radiation_source 'fine-focus sealed tube'
_diffrn_radiation_type MoK\a
_diffrn_radiation_wavelength 0.71073
_diffrn_reflns_av_R_equivalents 0.0481
_diffrn_reflns_av_sigmaI/netI 0.0473
_diffrn_reflns_limit_h_max 14
_diffrn_reflns_limit_h_min -14
_diffrn_reflns_limit_k_max 16
_diffrn_reflns_limit_k_min -16
_diffrn_reflns_limit_l_max 26
_diffrn_reflns_limit_l_min -28
_diffrn_reflns_number 18781
_diffrn_reflns_theta_full 25.00
_diffrn_reflns_theta_max 32.58
_diffrn_reflns_theta_min 2.59
_diffrn_standards_number none
_exptl_absorpt_coefficient_mu 1.094
_exptl_absorpt_correction_T_max 0.89
_exptl_absorpt_correction_T_min 0.88
_exptl_absorpt_correction_type empirical
_exptl_absorpt_process_details SADABS
_exptl_crystal_colour yellow
_exptl_crystal_density_diffrn 1.514
_exptl_crystal_density_method 'not measured'
_exptl_crystal_description prism
_exptl_crystal_F_000 920
_exptl_crystal_size_max 0.2
_exptl_crystal_size_mid 0.1
_exptl_crystal_size_min 0.1
_refine_diff_density_max 0.536
_refine_diff_density_min -0.761
_refine_diff_density_rms 0.060
_refine_ls_extinction_method none
_refine_ls_goodness_of_fit_ref 1.078
_refine_ls_hydrogen_treatment constr
_refine_ls_matrix_type full
_refine_ls_number_parameters 478
_refine_ls_number_reflns 10074
_refine_ls_number_restraints 3
_refine_ls_restrained_S_all 1.078
_refine_ls_R_factor_all 0.0502
_refine_ls_R_factor_gt 0.0401
_refine_ls_shift/su_max 0.001
_refine_ls_shift/su_mean 0.000
_refine_ls_structure_factor_coef Fsqd
_refine_ls_weighting_details 'calc w=1/[\s^2^(Fo^2^)+(0.0496P)^2^+0.4172P] where P=(Fo^2^+2Fc^2^)/3'
_refine_ls_weighting_scheme calc
_refine_ls_wR_factor_gt 0.0995
_refine_ls_wR_factor_ref 0.1034
_reflns_number_gt 8148
_reflns_number_total 10074
_reflns_threshold_expression >2sigma(I)
_cod_data_source_file c1ra01080h.txt
_cod_data_source_block chnm92a
_cod_original_sg_symbol_H-M P-1
_cod_database_code 7238482

loop_
_symmetry_equiv_pos_as_xyz
'x, y, z'
'-x, -y, -z'

loop_
_atom_site_label
_atom_site_type_symbol
_atom_site_fract_x
_atom_site_fract_y
_atom_site_fract_z
_atom_site_U_iso_or_equiv
_atom_site_adp_type
_atom_site_occupancy
_atom_site_symmetry_multiplicity
_atom_site_calc_flag
_atom_site_refinement_flags
Pd Pd 0.076966(18) 0.531057(18) 0.230657(9) 0.04027(6) Uani 1 1 d .
Fe Fe -0.10331(5) 0.98159(4) 0.31700(2) 0.05271(10) Uani 1 1 d .
P1 P 0.25125(6) 0.52549(6) 0.14436(3) 0.03804(12) Uani 1 1 d .
Cl1 Cl -0.08833(7) 0.71803(7) 0.16263(3) 0.05530(17) Uani 1 1 d .
N1 N -0.0553(2) 0.5274(2) 0.32444(10) 0.0429(4) Uani 1 1 d .
N2 N -0.1747(2) 0.6058(2) 0.35478(10) 0.0433(4) Uani 1 1 d .
C1 C -0.0639(5) 1.0292(4) 0.21289(18) 0.0891(12) Uani 1 1 d U
H1 H -0.0068 0.9720 0.1851 0.107 Uiso 1 1 calc R
C2 C -0.0150(4) 1.1043(4) 0.2477(2) 0.0889(13) Uani 1 1 d .
H2 H 0.0795 1.1055 0.2465 0.107 Uiso 1 1 calc R
C3 C -0.1337(4) 1.1745(3) 0.2833(2) 0.0792(10) Uani 1 1 d .
H3 H -0.1330 1.2307 0.3110 0.095 Uiso 1 1 calc R
C4 C -0.2552(4) 1.1473(3) 0.2710(2) 0.0709(8) Uani 1 1 d U
H4 H -0.3493 1.1835 0.2887 0.085 Uiso 1 1 calc R
C5 C -0.2140(4) 1.0578(3) 0.22841(17) 0.0711(7) Uani 1 1 d U
H5 H -0.2745 1.0230 0.2129 0.085 Uiso 1 1 calc R
C6 C -0.1933(5) 0.8966(3) 0.40618(16) 0.0782(11) Uani 1 1 d .
H6 H -0.2892 0.9251 0.4234 0.094 Uiso 1 1 calc R
C7 C -0.0737(7) 0.9326(5) 0.42066(18) 0.1070(19) Uani 1 1 d .
H7 H -0.0796 0.9887 0.4496 0.128 Uiso 1 1 calc R
C8 C 0.0518(6) 0.8697(4) 0.3842(3) 0.0996(16) Uani 1 1 d .
H8 H 0.1430 0.8777 0.3844 0.119 Uiso 1 1 calc R
C9 C 0.0171(4) 0.7915(3) 0.3467(2) 0.0726(10) Uani 1 1 d .
H9 H 0.0812 0.7387 0.3186 0.087 Uiso 1 1 calc R
C10 C -0.1346(3) 0.8086(3) 0.36012(14) 0.0528(6) Uani 1 1 d .
C11 C -0.2181(3) 0.7474(2) 0.32866(13) 0.0464(5) Uani 1 1 d .
H11A H -0.3211 0.7857 0.3395 0.056 Uiso 1 1 calc R
H11B H -0.2017 0.7653 0.2784 0.056 Uiso 1 1 calc R
C12 C -0.2074(3) 0.5429(3) 0.41919(12) 0.0445(5) Uani 1 1 d .
C13 C -0.3325(3) 0.6060(3) 0.46339(13) 0.0469(5) Uani 1 1 d .
C14 C -0.4721(3) 0.6525(3) 0.44098(14) 0.0577(7) Uani 1 1 d .
H14 H -0.4885 0.6430 0.3976 0.069 Uiso 1 1 calc R
C15 C -0.5883(3) 0.7133(4) 0.48274(17) 0.0693(9) Uani 1 1 d .
H15 H -0.6816 0.7455 0.4668 0.083 Uiso 1 1 calc R
C16 C -0.5662(4) 0.7260(4) 0.54704(17) 0.0725(9) Uani 1 1 d .
H16 H -0.6445 0.7664 0.5748 0.087 Uiso 1 1 calc R
C17 C -0.4285(4) 0.6791(4) 0.57074(17) 0.0725(9) Uani 1 1 d .
H17 H -0.4136 0.6885 0.6144 0.087 Uiso 1 1 calc R
C18 C -0.3108(3) 0.6173(3) 0.52951(15) 0.0597(7) Uani 1 1 d .
H18 H -0.2180 0.5838 0.5461 0.072 Uiso 1 1 calc R
C19 C -0.1068(3) 0.4201(3) 0.43059(13) 0.0496(6) Uani 1 1 d .
H19 H -0.1018 0.3547 0.4699 0.060 Uiso 1 1 calc R
C20 C -0.0131(3) 0.4143(3) 0.37029(12) 0.0443(5) Uani 1 1 d .
C21 C 0.1146(3) 0.3149(2) 0.34855(12) 0.0431(5) Uani 1 1 d .
C22 C 0.1653(3) 0.1921(3) 0.39007(15) 0.0568(7) Uani 1 1 d .
H22 H 0.1166 0.1716 0.4325 0.068 Uiso 1 1 calc R
C23 C 0.2888(3) 0.0995(3) 0.36836(16) 0.0595(7) Uani 1 1 d .
H23 H 0.3239 0.0176 0.3964 0.071 Uiso 1 1 calc R
C24 C 0.3584(3) 0.1306(3) 0.30490(15) 0.0564(6) Uani 1 1 d .
H24 H 0.4402 0.0692 0.2897 0.068 Uiso 1 1 calc R
C25 C 0.3065(3) 0.2536(2) 0.26369(13) 0.0474(5) Uani 1 1 d .
H25 H 0.3546 0.2720 0.2208 0.057 Uiso 1 1 calc R
C26 C 0.1861(3) 0.3502(2) 0.28362(12) 0.0429(5) Uani 1 1 d .
C27 C 0.2690(3) 0.4039(2) 0.09342(12) 0.0423(5) Uani 1 1 d .
C28 C 0.1404(3) 0.3944(4) 0.07648(19) 0.0684(9) Uani 1 1 d .
H28 H 0.0518 0.4431 0.0944 0.082 Uiso 1 1 calc R
C29 C 0.1436(4) 0.3123(4) 0.0327(2) 0.0816(11) Uani 1 1 d .
H29 H 0.0572 0.3068 0.0215 0.098 Uiso 1 1 calc R
C30 C 0.2730(4) 0.2402(3) 0.00638(17) 0.0647(8) Uani 1 1 d .
H30 H 0.2744 0.1865 -0.0233 0.078 Uiso 1 1 calc R
C31 C 0.3996(4) 0.2464(3) 0.02324(16) 0.0605(7) Uani 1 1 d .
H31 H 0.4873 0.1956 0.0057 0.073 Uiso 1 1 calc R
C32 C 0.3996(3) 0.3278(3) 0.06633(14) 0.0492(6) Uani 1 1 d .
H32 H 0.4871 0.3316 0.0772 0.059 Uiso 1 1 calc R
C33 C 0.4301(2) 0.5042(2) 0.17307(12) 0.0399(5) Uani 1 1 d .
C34 C 0.5447(3) 0.5124(3) 0.12391(13) 0.0475(5) Uani 1 1 d .
H34 H 0.5311 0.5247 0.0768 0.057 Uiso 1 1 calc R
C35 C 0.6778(3) 0.5024(3) 0.14484(16) 0.0567(7) Uani 1 1 d .
H35 H 0.7540 0.5062 0.1120 0.068 Uiso 1 1 calc R
C36 C 0.6969(3) 0.4868(3) 0.21411(17) 0.0574(7) Uani 1 1 d .
H36 H 0.7865 0.4797 0.2283 0.069 Uiso 1 1 calc R
C37 C 0.5840(3) 0.4817(3) 0.26296(15) 0.0541(6) Uani 1 1 d .
H37 H 0.5972 0.4727 0.3098 0.065 Uiso 1 1 calc R
C38 C 0.4507(3) 0.4900(2) 0.24228(13) 0.0445(5) Uani 1 1 d .
H38 H 0.3750 0.4860 0.2754 0.053 Uiso 1 1 calc R
C39 C 0.2242(2) 0.6760(2) 0.07857(12) 0.0424(5) Uani 1 1 d .
C40 C 0.2199(3) 0.6804(3) 0.00865(13) 0.0512(6) Uani 1 1 d .
H40 H 0.2301 0.6053 -0.0065 0.061 Uiso 1 1 calc R
C41 C 0.2004(3) 0.7970(3) -0.03942(15) 0.0644(8) Uani 1 1 d .
H41 H 0.1967 0.7993 -0.0864 0.077 Uiso 1 1 calc R
C42 C 0.1865(3) 0.9085(3) -0.01749(18) 0.0670(9) Uani 1 1 d .
H42 H 0.1729 0.9863 -0.0495 0.080 Uiso 1 1 calc R
C43 C 0.1930(3) 0.9041(3) 0.05260(18) 0.0622(7) Uani 1 1 d .
H43 H 0.1848 0.9792 0.0675 0.075 Uiso 1 1 calc R
C44 C 0.2118(3) 0.7884(3) 0.10086(14) 0.0507(6) Uani 1 1 d .
H44 H 0.2161 0.7861 0.1478 0.061 Uiso 1 1 calc R
Cl2 Cl 0.38872(15) 0.82523(11) 0.25688(6) 0.0995(3) Uani 1 1 d .
Cl3 Cl 0.49224(16) 0.97197(12) 0.13355(7) 0.1125(4) Uani 1 1 d .
C45 C 0.5105(4) 0.8189(3) 0.1828(2) 0.0768(10) Uani 1 1 d .
H45A H 0.6093 0.7781 0.1975 0.092 Uiso 1 1 calc R
H45B H 0.4924 0.7666 0.1546 0.092 Uiso 1 1 calc R

loop_
_atom_site_aniso_label
_atom_site_aniso_U_11
_atom_site_aniso_U_22
_atom_site_aniso_U_33
_atom_site_aniso_U_23
_atom_site_aniso_U_13
_atom_site_aniso_U_12
Pd 0.03708(9) 0.04817(11) 0.03504(9) -0.00541(7) 0.00169(6) -0.01650(8)
Fe 0.0598(2) 0.0479(2) 0.0487(2) -0.00061(16) -0.00809(17) -0.01958(19)
P1 0.0354(3) 0.0459(3) 0.0328(3) -0.0060(2) 0.0006(2) -0.0153(2)
Cl1 0.0421(3) 0.0673(4) 0.0422(3) 0.0029(3) -0.0005(2) -0.0098(3)
N1 0.0460(10) 0.0506(11) 0.0321(9) -0.0059(8) 0.0056(7) -0.0203(9)
N2 0.0420(10) 0.0496(11) 0.0366(10) -0.0070(8) 0.0046(7) -0.0167(9)
C1 0.102(2) 0.095(3) 0.0463(17) 0.0033(17) 0.0129(16) -0.020(2)
C2 0.061(2) 0.089(3) 0.102(3) 0.033(2) -0.0148(19) -0.038(2)
C3 0.085(3) 0.0496(18) 0.100(3) 0.0046(17) -0.025(2) -0.0243(18)
C4 0.0622(17) 0.0531(17) 0.087(2) -0.0026(13) -0.0164(14) -0.0091(14)
C5 0.0927(18) 0.0636(18) 0.0557(17) 0.0085(12) -0.0239(15) -0.0303(17)
C6 0.137(3) 0.071(2) 0.0416(15) -0.0100(14) 0.0082(18) -0.058(2)
C7 0.214(6) 0.099(3) 0.0402(17) 0.0097(18) -0.033(3) -0.097(4)
C8 0.116(3) 0.088(3) 0.107(3) 0.025(2) -0.070(3) -0.055(3)
C9 0.0605(18) 0.0474(16) 0.099(3) 0.0125(16) -0.0307(17) -0.0126(14)
C10 0.0662(17) 0.0434(13) 0.0469(14) -0.0002(10) -0.0067(12) -0.0201(12)
C11 0.0488(13) 0.0465(13) 0.0381(11) -0.0002(9) 0.0015(9) -0.0150(11)
C12 0.0410(11) 0.0580(15) 0.0358(11) -0.0079(10) 0.0019(8) -0.0203(11)
C13 0.0475(12) 0.0574(15) 0.0387(12) -0.0083(10) 0.0073(9) -0.0254(12)
C14 0.0498(14) 0.077(2) 0.0415(13) -0.0087(13) 0.0013(10) -0.0185(14)
C15 0.0466(14) 0.083(2) 0.0600(18) -0.0026(16) 0.0043(12) -0.0092(15)
C16 0.0632(18) 0.082(2) 0.0604(19) -0.0170(17) 0.0165(14) -0.0136(18)
C17 0.071(2) 0.104(3) 0.0502(17) -0.0325(17) 0.0095(14) -0.031(2)
C18 0.0500(14) 0.086(2) 0.0465(14) -0.0193(14) 0.0021(11) -0.0246(15)
C19 0.0515(13) 0.0569(15) 0.0393(12) -0.0040(10) 0.0077(10) -0.0236(12)
C20 0.0423(11) 0.0571(14) 0.0367(11) -0.0081(10) 0.0031(9) -0.0229(11)
C21 0.0502(13) 0.0442(13) 0.0375(11) -0.0049(9) -0.0007(9) -0.0214(11)
C22 0.0652(17) 0.0552(16) 0.0483(14) -0.0032(12) 0.0038(12) -0.0249(14)
C23 0.0654(17) 0.0459(15) 0.0597(17) -0.0021(12) -0.0015(13) -0.0150(13)
C24 0.0596(16) 0.0495(15) 0.0585(16) -0.0133(12) 0.0017(12) -0.0158(13)
C25 0.0490(13) 0.0468(13) 0.0446(12) -0.0100(10) 0.0045(10) -0.0155(11)
C26 0.0456(12) 0.0450(13) 0.0418(12) -0.0062(9) -0.0008(9) -0.0215(11)
C27 0.0411(11) 0.0483(13) 0.0390(11) -0.0073(9) -0.0030(9) -0.0171(10)
C28 0.0459(14) 0.088(2) 0.086(2) -0.0391(19) -0.0029(14) -0.0262(16)
C29 0.0595(19) 0.098(3) 0.106(3) -0.049(2) -0.0199(19) -0.025(2)
C30 0.084(2) 0.0602(18) 0.0584(17) -0.0186(14) -0.0084(15) -0.0286(17)
C31 0.0653(18) 0.0634(18) 0.0588(17) -0.0258(14) 0.0068(13) -0.0234(15)
C32 0.0438(12) 0.0574(15) 0.0483(13) -0.0130(11) 0.0042(10) -0.0198(12)
C33 0.0388(11) 0.0426(12) 0.0403(11) -0.0069(9) -0.0064(8) -0.0154(10)
C34 0.0444(12) 0.0576(15) 0.0417(12) -0.0092(11) -0.0007(9) -0.0192(12)
C35 0.0408(12) 0.0634(17) 0.0655(17) -0.0067(13) -0.0007(11) -0.0215(13)
C36 0.0483(14) 0.0547(16) 0.0746(19) -0.0032(13) -0.0189(13) -0.0245(13)
C37 0.0622(16) 0.0538(15) 0.0491(14) -0.0013(11) -0.0245(12) -0.0207(13)
C38 0.0449(12) 0.0476(13) 0.0411(12) -0.0079(10) -0.0047(9) -0.0148(11)
C39 0.0357(10) 0.0528(13) 0.0353(11) -0.0005(9) 0.0016(8) -0.0168(10)
C40 0.0469(13) 0.0637(16) 0.0391(12) -0.0053(11) 0.0010(9) -0.0178(12)
C41 0.0560(16) 0.081(2) 0.0434(14) 0.0091(14) -0.0054(11) -0.0190(16)
C42 0.0554(16) 0.0620(19) 0.0669(19) 0.0167(15) -0.0015(14) -0.0183(15)
C43 0.0527(15) 0.0469(15) 0.080(2) -0.0048(14) -0.0013(14) -0.0142(13)
C44 0.0525(14) 0.0518(15) 0.0471(13) -0.0049(11) -0.0020(11) -0.0195(12)
Cl2 0.1281(10) 0.0884(7) 0.0891(7) -0.0274(6) 0.0027(6) -0.0410(7)
Cl3 0.1363(11) 0.0836(7) 0.1088(9) 0.0005(6) -0.0128(8) -0.0358(7)
C45 0.072(2) 0.0576(19) 0.095(3) -0.0215(18) -0.0215(19) -0.0028(16)

loop_
_atom_type_symbol
_atom_type_description
_atom_type_scat_dispersion_real
_atom_type_scat_dispersion_imag
_atom_type_scat_source
C C 0.0033 0.0016 'International Tables Vol C Tables 4.2.6.8 and 6.1.1.4'
H H 0.0000 0.0000 'International Tables Vol C Tables 4.2.6.8 and 6.1.1.4'
Cl Cl 0.1484 0.1585 'International Tables Vol C Tables 4.2.6.8 and 6.1.1.4'
Fe Fe 0.3463 0.8444 'International Tables Vol C Tables 4.2.6.8 and 6.1.1.4'
N N 0.0061 0.0033 'International Tables Vol C Tables 4.2.6.8 and 6.1.1.4'
P P 0.1023 0.0942 'International Tables Vol C Tables 4.2.6.8 and 6.1.1.4'
Pd Pd -0.9988 1.0072 'International Tables Vol C Tables 4.2.6.8 and 6.1.1.4'

loop_
_geom_angle_atom_site_label_1
_geom_angle_atom_site_label_2
_geom_angle_atom_site_label_3
_geom_angle
C26 Pd N1 80.46(10)
C26 Pd P1 93.18(8)
N1 Pd P1 169.28(6)
C26 Pd Cl1 166.34(7)
N1 Pd Cl1 97.13(7)
P1 Pd Cl1 91.05(5)
C1 Fe C8 123.8(2)
C1 Fe C7 161.0(2)
C8 Fe C7 40.2(2)
C1 Fe C5 40.43(16)
C8 Fe C5 161.2(2)
C7 Fe C5 157.5(2)
C1 Fe C3 67.70(19)
C8 Fe C3 120.84(17)
C7 Fe C3 109.11(18)
C5 Fe C3 67.43(15)
C1 Fe C2 41.32(18)
C8 Fe C2 106.59(18)
C7 Fe C2 124.25(19)
C5 Fe C2 68.23(16)
C3 Fe C2 39.43(17)
C1 Fe C10 119.92(17)
C8 Fe C10 68.93(15)
C7 Fe C10 68.71(14)
C5 Fe C10 107.86(13)
C3 Fe C10 163.32(15)
C2 Fe C10 155.59(18)
C1 Fe C9 106.16(18)
C8 Fe C9 40.84(17)
C7 Fe C9 68.3(2)
C5 Fe C9 124.67(16)
C3 Fe C9 154.86(15)
C2 Fe C9 119.85(17)
C10 Fe C9 41.11(13)
C1 Fe C4 67.07(17)
C8 Fe C4 156.66(18)
C7 Fe C4 123.4(2)
C5 Fe C4 39.62(15)
C3 Fe C4 39.88(14)
C2 Fe C4 66.81(16)
C10 Fe C4 126.48(14)
C9 Fe C4 162.19(15)
C1 Fe C6 155.42(18)
C8 Fe C6 69.3(2)
C7 Fe C6 41.58(18)
C5 Fe C6 121.20(17)
C3 Fe C6 126.57(17)
C2 Fe C6 162.05(18)
C10 Fe C6 40.83(13)
C9 Fe C6 69.20(17)
C4 Fe C6 109.65(18)
C27 P1 C39 103.59(12)
C27 P1 C33 109.52(11)
C39 P1 C33 100.14(11)
C27 P1 Pd 112.83(9)
C39 P1 Pd 115.41(9)
C33 P1 Pd 114.17(9)
C20 N1 N2 106.47(19)
C20 N1 Pd 113.67(16)
N2 N1 Pd 139.86(16)
C12 N2 N1 110.5(2)
C12 N2 C11 126.9(2)
N1 N2 C11 119.12(19)
C5 C1 C2 107.3(4)
C5 C1 Fe 70.24(19)
C2 C1 Fe 69.8(2)
C5 C1 H1 126.3
C2 C1 H1 126.3
Fe C1 H1 125.2
C3 C2 C1 107.4(3)
C3 C2 Fe 70.3(2)
C1 C2 Fe 68.9(2)
C3 C2 H2 126.3
C1 C2 H2 126.3
Fe C2 H2 126.1
C2 C3 C4 108.6(4)
C2 C3 Fe 70.3(2)
C4 C3 Fe 70.26(19)
C2 C3 H3 125.7
C4 C3 H3 125.7
Fe C3 H3 125.3
C5 C4 C3 109.2(4)
C5 C4 Fe 69.97(19)
C3 C4 Fe 69.86(19)
C5 C4 H4 125.4
C3 C4 H4 125.4
Fe C4 H4 126.4
C4 C5 C1 107.5(3)
C4 C5 Fe 70.41(19)
C1 C5 Fe 69.3(2)
C4 C5 H5 126.3
C1 C5 H5 126.3
Fe C5 H5 125.6
C10 C6 C7 106.1(4)
C10 C6 Fe 69.29(17)
C7 C6 Fe 68.6(2)
C10 C6 H6 126.9
C7 C6 H6 126.9
Fe C6 H6 126.8
C8 C7 C6 109.1(4)
C8 C7 Fe 69.8(2)
C6 C7 Fe 69.86(19)
C8 C7 H7 125.4
C6 C7 H7 125.4
Fe C7 H7 126.5
C7 C8 C9 108.5(4)
C7 C8 Fe 70.0(2)
C9 C8 Fe 70.07(18)
C7 C8 H8 125.7
C9 C8 H8 125.7
Fe C8 H8 125.8
C8 C9 C10 107.6(4)
C8 C9 Fe 69.1(2)
C10 C9 Fe 69.44(17)
C8 C9 H9 126.2
C10 C9 H9 126.2
Fe C9 H9 126.8
C6 C10 C9 108.6(3)
C6 C10 C11 126.0(3)
C9 C10 C11 125.4(3)
C6 C10 Fe 69.88(17)
C9 C10 Fe 69.45(16)
C11 C10 Fe 124.89(18)
N2 C11 C10 111.8(2)
N2 C11 H11A 109.3
C10 C11 H11A 109.3
N2 C11 H11B 109.3
C10 C11 H11B 109.3
H11A C11 H11B 107.9
N2 C12 C19 107.4(2)
N2 C12 C13 121.5(2)
C19 C12 C13 131.0(2)
C14 C13 C18 118.9(3)
C14 C13 C12 121.2(2)
C18 C13 C12 119.9(2)
C13 C14 C15 120.5(3)
C13 C14 H14 119.7
C15 C14 H14 119.7
C16 C15 C14 120.4(3)
C16 C15 H15 119.8
C14 C15 H15 119.8
C15 C16 C17 120.1(3)
C15 C16 H16 120.0
C17 C16 H16 120.0
C16 C17 C18 120.2(3)
C16 C17 H17 119.9
C18 C17 H17 119.9
C13 C18 C17 119.9(3)
C13 C18 H18 120.0
C17 C18 H18 120.0
C12 C19 C20 105.7(2)
C12 C19 H19 127.2
C20 C19 H19 127.2
N1 C20 C19 109.9(2)
N1 C20 C21 116.0(2)
C19 C20 C21 134.1(2)
C22 C21 C26 121.7(3)
C22 C21 C20 121.4(2)
C26 C21 C20 116.9(2)
C21 C22 C23 120.1(3)
C21 C22 H22 119.9
C23 C22 H22 119.9
C24 C23 C22 119.3(3)
C24 C23 H23 120.4
C22 C23 H23 120.4
C23 C24 C25 120.1(3)
C23 C24 H24 120.0
C25 C24 H24 120.0
C26 C25 C24 122.9(2)
C26 C25 H25 118.5
C24 C25 H25 118.5
C25 C26 C21 115.9(2)
C25 C26 Pd 130.98(19)
C21 C26 Pd 112.71(18)
C28 C27 C32 118.0(3)
C28 C27 P1 116.6(2)
C32 C27 P1 125.2(2)
C27 C28 C29 120.4(3)
C27 C28 H28 119.8
C29 C28 H28 119.8
C30 C29 C28 120.2(3)
C30 C29 H29 119.9
C28 C29 H29 119.9
C31 C30 C29 120.3(3)
C31 C30 H30 119.9
C29 C30 H30 119.9
C30 C31 C32 120.7(3)
C30 C31 H31 119.6
C32 C31 H31 119.6
C31 C32 C27 120.3(3)
C31 C32 H32 119.8
C27 C32 H32 119.8
C38 C33 C34 119.0(2)
C38 C33 P1 120.75(19)
C34 C33 P1 120.08(18)
C35 C34 C33 120.5(2)
C35 C34 H34 119.7
C33 C34 H34 119.7
C36 C35 C34 119.7(3)
C36 C35 H35 120.1
C34 C35 H35 120.1
C35 C36 C37 120.4(2)
C35 C36 H36 119.8
C37 C36 H36 119.8
C36 C37 C38 120.1(3)
C36 C37 H37 120.0
C38 C37 H37 120.0
C33 C38 C37 120.3(2)
C33 C38 H38 119.9
C37 C38 H38 119.9
C40 C39 C44 119.5(2)
C40 C39 P1 122.6(2)
C44 C39 P1 117.91(19)
C39 C40 C41 120.4(3)
C39 C40 H40 119.8
C41 C40 H40 119.8
C42 C41 C40 120.2(3)
C42 C41 H41 119.9
C40 C41 H41 119.9
C41 C42 C43 119.6(3)
C41 C42 H42 120.2
C43 C42 H42 120.2
C42 C43 C44 120.5(3)
C42 C43 H43 119.7
C44 C43 H43 119.7
C43 C44 C39 119.7(3)
C43 C44 H44 120.1
C39 C44 H44 120.1
Cl3 C45 Cl2 111.4(2)
Cl3 C45 H45A 109.3
Cl2 C45 H45A 109.3
Cl3 C45 H45B 109.3
Cl2 C45 H45B 109.3
H45A C45 H45B 108.0

loop_
_geom_bond_atom_site_label_1
_geom_bond_atom_site_label_2
_geom_bond_distance
Pd C26 2.043(3)
Pd N1 2.122(2)
Pd P1 2.2492(12)
Pd Cl1 2.4007(14)
Fe C1 2.024(4)
Fe C8 2.026(4)
Fe C7 2.029(3)
Fe C5 2.036(3)
Fe C3 2.037(3)
Fe C2 2.037(3)
Fe C10 2.039(3)
Fe C9 2.039(3)
Fe C4 2.042(3)
Fe C6 2.046(3)
P1 C27 1.828(3)
P1 C39 1.836(3)
P1 C33 1.837(3)
N1 C20 1.343(3)
N1 N2 1.365(3)
N2 C12 1.362(3)
N2 C11 1.477(3)
C1 C5 1.403(6)
C1 C2 1.433(6)
C1 H1 0.9300
C2 C3 1.374(6)
C2 H2 0.9300
C3 C4 1.391(5)
C3 H3 0.9300
C4 C5 1.382(5)
C4 H4 0.9300
C5 H5 0.9300
C6 C10 1.425(5)
C6 C7 1.447(6)
C6 H6 0.9300
C7 C8 1.395(7)
C7 H7 0.9300
C8 C9 1.418(6)
C8 H8 0.9300
C9 C10 1.432(5)
C9 H9 0.9300
C10 C11 1.500(4)
C11 H11A 0.9700
C11 H11B 0.9700
C12 C19 1.380(4)
C12 C13 1.479(4)
C13 C14 1.381(4)
C13 C18 1.394(4)
C14 C15 1.390(4)
C14 H14 0.9300
C15 C16 1.366(5)
C15 H15 0.9300
C16 C17 1.374(5)
C16 H16 0.9300
C17 C18 1.396(4)
C17 H17 0.9300
C18 H18 0.9300
C19 C20 1.408(3)
C19 H19 0.9300
C20 C21 1.458(4)
C21 C22 1.389(4)
C21 C26 1.420(3)
C22 C23 1.394(4)
C22 H22 0.9300
C23 C24 1.378(4)
C23 H23 0.9300
C24 C25 1.389(4)
C24 H24 0.9300
C25 C26 1.388(4)
C25 H25 0.9300
C27 C28 1.392(4)
C27 C32 1.394(4)
C28 C29 1.395(5)
C28 H28 0.9300
C29 C30 1.364(5)
C29 H29 0.9300
C30 C31 1.357(4)
C30 H30 0.9300
C31 C32 1.387(4)
C31 H31 0.9300
C32 H32 0.9300
C33 C38 1.375(3)
C33 C34 1.401(3)
C34 C35 1.382(4)
C34 H34 0.9300
C35 C36 1.371(4)
C35 H35 0.9300
C36 C37 1.379(4)
C36 H36 0.9300
C37 C38 1.389(3)
C37 H37 0.9300
C38 H38 0.9300
C39 C40 1.379(3)
C39 C44 1.394(4)
C40 C41 1.395(4)
C40 H40 0.9300
C41 C42 1.377(5)
C41 H41 0.9300
C42 C43 1.386(5)
C42 H42 0.9300
C43 C44 1.391(4)
C43 H43 0.9300
C44 H44 0.9300
Cl2 C45 1.764(4)
Cl3 C45 1.727(4)
C45 H45A 0.9700
C45 H45B 0.9700
